data_2225930
loop_
_publ_author_name
'Wu, Yang'
'Yao, Ji-Yong'
'Zhang, Jian-Xiu'
'Fu, Pei-Zhen'
'Wu, Yi-Cheng'

_publ_section_title
;
 Potassium zinc borate, KZnB~3~O~6~
;
_journal_coeditor_code MG2092
_journal_issue 5
_journal_name_full 'Acta Crystallographica Section E'
_journal_page_first i45
_journal_paper_doi 10.1107/S1600536810015175
_journal_volume 66
_journal_year 2010
_chemical_formula_iupac 'K Zn B3 O6'
_chemical_formula_sum 'B3 K O6 Zn'
_chemical_formula_weight 232.90
_chemical_name_common 'potassium zinc triborate'
_chemical_name_systematic 'potassium zinc triborate'
_space_group_IT_number 2
_symmetry_cell_setting triclinic
_symmetry_space_group_name_Hall '-P 1'
_symmetry_space_group_name_H-M 'P -1'
_atom_sites_solution_primary direct
_atom_sites_solution_secondary difmap
_audit_creation_method SHELXL-97
_cell_angle_alpha 63.12(3)
_cell_angle_beta 72.02(3)
_cell_angle_gamma 68.99(3)
_cell_formula_units_Z 2
_cell_length_a 6.7139(13)
_cell_length_b 6.9301(14)
_cell_length_c 7.0632(14)
_cell_measurement_reflns_used 1009
_cell_measurement_temperature 93
_cell_measurement_theta_max 27.4972
_cell_measurement_theta_min 3.2850
_cell_volume 269.37(12)
_computing_cell_refinement 'CrystalClear (Rigaku, 2008)'
_computing_data_collection 'CrystalClear (Rigaku, 2008)'
_computing_data_reduction 'CrystalClear (Rigaku, 2008)'
_computing_molecular_graphics 'ATOMS (Dowty, 1998)'
_computing_publication_material 'SHELXL97 (Sheldrick, 2008)'
_computing_structure_refinement 'SHELXL97 (Sheldrick, 2008)'
_computing_structure_solution 'SHELXS97 (Sheldrick, 2008)'
_diffrn_ambient_temperature 93
_diffrn_measured_fraction_theta_full 0.989
_diffrn_measured_fraction_theta_max 0.989
_diffrn_measurement_device_type 'Rigaku Saturn 724+'
_diffrn_measurement_method '\w scans'
_diffrn_radiation_monochromator graphite
_diffrn_radiation_source 'fine-focus sealed tube'
_diffrn_radiation_type MoK\a
_diffrn_radiation_wavelength 0.71073
_diffrn_reflns_av_R_equivalents 0.0227
_diffrn_reflns_av_sigmaI/netI 0.0352
_diffrn_reflns_limit_h_max 8
_diffrn_reflns_limit_h_min -7
_diffrn_reflns_limit_k_max 9
_diffrn_reflns_limit_k_min -8
_diffrn_reflns_limit_l_max 8
_diffrn_reflns_limit_l_min -9
_diffrn_reflns_number 2707
_diffrn_reflns_theta_full 27.49
_diffrn_reflns_theta_max 27.49
_diffrn_reflns_theta_min 3.28
_diffrn_standards_decay_% 0
_diffrn_standards_interval_count 0
_diffrn_standards_interval_time 0
_diffrn_standards_number 0
_exptl_absorpt_coefficient_mu 5.290
_exptl_absorpt_correction_T_max 1.0000
_exptl_absorpt_correction_T_min 0.4795
_exptl_absorpt_correction_type multi-scan
_exptl_absorpt_process_details '(ABSCOR; Higashi, 1995)'
_exptl_crystal_colour colorless
_exptl_crystal_density_diffrn 2.871
_exptl_crystal_density_method 'not measured'
_exptl_crystal_description prism
_exptl_crystal_F_000 224
_exptl_crystal_size_max 0.50
_exptl_crystal_size_mid 0.30
_exptl_crystal_size_min 0.20
_refine_diff_density_max 0.381
_refine_diff_density_min -0.579
_refine_ls_extinction_method none
_refine_ls_goodness_of_fit_ref 0.937
_refine_ls_matrix_type full
_refine_ls_number_parameters 100
_refine_ls_number_reflns 1223
_refine_ls_number_restraints 0
_refine_ls_restrained_S_all 0.937
_refine_ls_R_factor_all 0.0221
_refine_ls_R_factor_gt 0.0198
_refine_ls_shift/su_max 0.001
_refine_ls_shift/su_mean 0.000
_refine_ls_structure_factor_coef Fsqd
_refine_ls_weighting_details 'calc w=1/[\s^2^(Fo^2^)+(0.0300P)^2^] where P=(Fo^2^+2Fc^2^)/3'
_refine_ls_weighting_scheme calc
_refine_ls_wR_factor_gt 0.0494
_refine_ls_wR_factor_ref 0.0502
_reflns_number_gt 1118
_reflns_number_total 1223
_reflns_threshold_expression I>2\s(I)
_cod_data_source_file mg2092.cif
_cod_data_source_block I
_cod_database_code 2225930
_cod_database_fobs_code 2225930

loop_
_symmetry_equiv_pos_as_xyz
'x, y, z'
'-x, -y, -z'

loop_
_atom_site_type_symbol
_atom_site_label
_atom_site_fract_x
_atom_site_fract_y
_atom_site_fract_z
_atom_site_U_iso_or_equiv
_atom_site_adp_type
_atom_site_calc_flag
_atom_site_refinement_flags
_atom_site_occupancy
_atom_site_disorder_assembly
_atom_site_disorder_group
K K 0.25708(8) 0.29494(8) 0.57923(7) 0.00606(12) Uani d . 1 . .
Zn Zn 0.67490(4) 0.35335(4) 0.12712(4) 0.00346(9) Uani d . 1 . .
B B1 0.0964(4) 0.9933(4) 0.0944(4) 0.0048(5) Uani d . 1 . .
B B2 0.2441(4) 0.8171(4) 0.4350(4) 0.0050(5) Uani d . 1 . .
B B3 0.2977(4) 0.1817(4) 0.1685(4) 0.0052(5) Uani d . 1 . .
O O1 0.8584(2) 0.0829(3) 0.0849(2) 0.0046(3) Uani d . 1 . .
O O2 0.3702(3) 0.3605(3) 0.1211(2) 0.0054(3) Uani d . 1 . .
O O3 0.1393(3) 0.8112(3) 0.2984(2) 0.0055(3) Uani d . 1 . .
O O4 0.7213(3) 0.3533(3) 0.3794(2) 0.0065(3) Uani d . 1 . .
O O5 0.1989(3) 0.1716(3) 0.0323(2) 0.0056(3) Uani d . 1 . .
O O6 0.3232(3) 0.0056(3) 0.3678(2) 0.0058(3) Uani d . 1 . .

loop_
_atom_site_aniso_label
_atom_site_aniso_U_11
_atom_site_aniso_U_22
_atom_site_aniso_U_33
_atom_site_aniso_U_12
_atom_site_aniso_U_13
_atom_site_aniso_U_23
K 0.0064(3) 0.0064(2) 0.0060(2) -0.00214(19) -0.00063(19) -0.00281(19)
Zn 0.00389(15) 0.00353(14) 0.00324(14) -0.00047(10) -0.00134(10) -0.00143(10)
B1 0.0042(12) 0.0045(12) 0.0061(11) 0.0002(10) -0.0021(9) -0.0027(9)
B2 0.0038(12) 0.0070(12) 0.0047(11) -0.0002(10) -0.0002(9) -0.0041(9)
B3 0.0027(12) 0.0052(12) 0.0061(11) 0.0011(10) -0.0001(9) -0.0030(9)
O1 0.0036(8) 0.0068(8) 0.0046(7) -0.0004(6) -0.0018(6) -0.0032(6)
O2 0.0048(8) 0.0056(8) 0.0062(7) -0.0020(6) -0.0024(6) -0.0013(6)
O3 0.0058(8) 0.0053(8) 0.0055(7) -0.0013(6) -0.0030(6) -0.0008(6)
O4 0.0096(9) 0.0056(8) 0.0050(7) -0.0022(7) -0.0034(6) -0.0013(6)
O5 0.0074(8) 0.0052(7) 0.0044(7) -0.0024(6) -0.0019(6) -0.0008(6)
O6 0.0071(8) 0.0059(8) 0.0056(7) -0.0022(7) -0.0035(6) -0.0013(6)

loop_
_atom_type_symbol
_atom_type_description
_atom_type_scat_dispersion_real
_atom_type_scat_dispersion_imag
_atom_type_scat_source
B B 0.0013 0.0007 'International Tables Vol C Tables 4.2.6.8 and 6.1.1.4'
K K 0.2009 0.2494 'International Tables Vol C Tables 4.2.6.8 and 6.1.1.4'
O O 0.0106 0.0060 'International Tables Vol C Tables 4.2.6.8 and 6.1.1.4'
Zn Zn 0.2839 1.4301 'International Tables Vol C Tables 4.2.6.8 and 6.1.1.4'

loop_
_geom_angle_atom_site_label_1
_geom_angle_atom_site_label_2
_geom_angle_atom_site_label_3
_geom_angle_site_symmetry_1
_geom_angle_site_symmetry_3
_geom_angle
_geom_angle_publ_flag
O4 K O3 2_666 2_566 119.60(6) ?
O4 K O1 2_666 2_656 125.80(5) ?
O3 K O1 2_566 2_656 52.15(6) ?
O4 K O6 2_666 . 156.86(5) ?
O3 K O6 2_566 . 76.47(5) ?
O1 K O6 2_656 . 76.88(5) ?
O4 K O5 2_666 1_556 75.13(5) ?
O3 K O5 2_566 1_556 81.16(6) ?
O1 K O5 2_656 1_556 51.22(5) ?
O6 K O5 . 1_556 126.26(5) ?
O4 K O6 2_666 2_656 103.77(5) ?
O3 K O6 2_566 2_656 127.90(5) ?
O1 K O6 2_656 2_656 79.99(6) ?
O6 K O6 . 2_656 73.35(6) ?
O5 K O6 1_556 2_656 83.76(6) ?
O4 K O2 2_666 . 109.74(5) ?
O3 K O2 2_566 . 101.75(6) ?
O1 K O2 2_656 . 124.46(5) ?
O6 K O2 . . 47.88(5) ?
O5 K O2 1_556 . 171.41(5) ?
O6 K O2 2_656 . 88.14(6) ?
O4 K O4 2_666 . 72.24(6) ?
O3 K O4 2_566 . 167.20(5) ?
O1 K O4 2_656 . 126.59(6) ?
O6 K O4 . . 90.79(5) ?
O5 K O4 1_556 . 107.95(5) ?
O6 K O4 2_656 . 46.94(5) ?
O2 K O4 . . 67.96(5) ?
O4 K B2 2_666 2_666 79.31(7) ?
O3 K B2 2_566 2_666 154.09(6) ?
O1 K B2 2_656 2_666 103.00(7) ?
O6 K B2 . 2_666 91.80(6) ?
O5 K B2 1_556 2_666 87.75(7) ?
O6 K B2 2_656 2_666 26.75(5) ?
O2 K B2 . 2_666 86.28(7) ?
O4 K B2 . 2_666 24.59(6) ?
O4 K O3 2_666 . 47.12(4) ?
O3 K O3 2_566 . 102.99(5) ?
O1 K O3 2_656 . 150.43(5) ?
O6 K O3 . . 116.19(5) ?
O5 K O3 1_556 . 116.19(5) ?
O6 K O3 2_656 . 128.27(5) ?
O2 K O3 . . 71.27(5) ?
O4 K O3 . . 81.38(6) ?
B2 K O3 2_666 . 102.92(7) ?
O4 K B3 2_666 . 133.81(6) ?
O3 K B3 2_566 . 82.79(6) ?
O1 K B3 2_656 . 100.12(6) ?
O6 K B3 . . 25.42(5) ?
O5 K B3 1_556 . 151.06(6) ?
O6 K B3 2_656 . 87.36(6) ?
O2 K B3 . . 24.73(5) ?
O4 K B3 . . 85.14(6) ?
B2 K B3 2_666 . 96.54(7) ?
O3 K B3 . . 90.81(6) ?
O4 K B2 2_666 . 23.03(5) ?
O3 K B2 2_566 . 117.32(7) ?
O1 K B2 2_656 . 145.28(6) ?
O6 K B2 . . 136.67(6) ?
O5 K B2 1_556 . 97.00(6) ?
O6 K B2 2_656 . 113.85(6) ?
O2 K B2 . . 88.87(6) ?
O4 K B2 . . 71.34(6) ?
B2 K B2 2_666 . 87.12(8) ?
O3 K B2 . . 24.79(5) ?
B3 K B2 . . 111.77(7) ?
O4 Zn O1 . . 109.34(7) ?
O4 Zn O2 . 2_665 117.70(7) ?
O1 Zn O2 . 2_665 120.18(7) ?
O4 Zn O2 . . 117.57(7) ?
O1 Zn O2 . . 104.70(7) ?
O2 Zn O2 2_665 . 84.76(7) ?
O4 Zn Zn . 2_665 128.89(6) ?
O1 Zn Zn . 2_665 120.57(5) ?
O2 Zn Zn 2_665 2_665 43.41(5) ?
O2 Zn Zn . 2_665 41.35(5) ?
O4 Zn K . . 61.28(5) ?
O1 Zn K . . 117.35(6) ?
O2 Zn K 2_665 . 116.70(6) ?
O2 Zn K . . 56.78(5) ?
Zn Zn K 2_665 . 85.42(3) ?
O4 Zn K . 2_656 88.71(6) ?
O1 Zn K . 2_656 41.67(5) ?
O2 Zn K 2_665 2_656 153.56(5) ?
O2 Zn K . 2_656 83.72(6) ?
Zn Zn K 2_665 2_656 121.23(3) ?
K Zn K . 2_656 75.71(4) ?
O4 Zn K . 2_666 32.09(5) ?
O1 Zn K . 2_666 131.51(5) ?
O2 Zn K 2_665 2_666 85.63(5) ?
O2 Zn K . 2_666 118.91(5) ?
Zn Zn K 2_665 2_666 106.44(3) ?
K Zn K . 2_666 75.22(3) ?
K Zn K 2_656 2_666 120.74(2) ?
O3 B1 O5 . 1_565 113.83(19) ?
O3 B1 O1 . 2_665 113.47(18) ?
O5 B1 O1 1_565 2_665 111.49(18) ?
O3 B1 O1 . 1_465 112.28(18) ?
O5 B1 O1 1_565 1_465 111.87(19) ?
O1 B1 O1 2_665 1_465 92.02(17) ?
O3 B1 B1 . 2_575 124.0(2) ?
O5 B1 B1 1_565 2_575 122.1(2) ?
O1 B1 B1 2_665 2_575 46.22(12) ?
O1 B1 B1 1_465 2_575 45.79(12) ?
O3 B1 K . 2_566 57.50(11) ?
O5 B1 K 1_565 2_566 150.31(15) ?
O1 B1 K 2_665 2_566 97.21(12) ?
O1 B1 K 1_465 2_566 57.78(10) ?
B1 B1 K 2_575 2_566 72.83(13) ?
O3 B1 K . 1_564 151.61(16) ?
O5 B1 K 1_565 1_564 58.34(11) ?
O1 B1 K 2_665 1_564 56.22(10) ?
O1 B1 K 1_465 1_564 95.19(13) ?
B1 B1 K 2_575 1_564 70.52(13) ?
K B1 K 2_566 1_564 143.35(9) ?
O4 B2 O3 2_666 . 121.2(2) ?
O4 B2 O6 2_666 1_565 120.5(2) ?
O3 B2 O6 . 1_565 118.2(2) ?
O4 B2 K 2_666 2_666 75.76(14) ?
O3 B2 K . 2_666 128.91(16) ?
O6 B2 K 1_565 2_666 65.55(12) ?
O4 B2 K 2_666 . 51.19(11) ?
O3 B2 K . . 72.85(12) ?
O6 B2 K 1_565 . 158.31(17) ?
K B2 K 2_666 . 92.88(8) ?
O2 B3 O5 . . 122.7(2) ?
O2 B3 O6 . . 117.3(2) ?
O5 B3 O6 . . 119.95(19) ?
O2 B3 K . . 65.06(11) ?
O5 B3 K . . 149.00(16) ?
O6 B3 K . . 61.19(11) ?
B1 O1 B1 2_665 1_645 87.98(17) ?
B1 O1 Zn 2_665 . 132.19(14) ?
B1 O1 Zn 1_645 . 125.03(13) ?
B1 O1 K 2_665 2_656 97.40(12) ?
B1 O1 K 1_645 2_656 95.11(12) ?
Zn O1 K . 2_656 110.89(7) ?
B3 O2 Zn . 2_665 126.73(15) ?
B3 O2 Zn . . 126.50(16) ?
Zn O2 Zn 2_665 . 95.24(7) ?
B3 O2 K . . 90.21(13) ?
Zn O2 K 2_665 . 126.87(7) ?
Zn O2 K . . 87.73(6) ?
B2 O3 B1 . . 123.45(18) ?
B2 O3 K . 2_566 124.93(14) ?
B1 O3 K . 2_566 96.48(13) ?
B2 O3 K . . 82.36(13) ?
B1 O3 K . . 149.76(13) ?
K O3 K 2_566 . 77.01(5) ?
B2 O4 Zn 2_666 . 128.77(15) ?
B2 O4 K 2_666 2_666 105.78(13) ?
Zn O4 K . 2_666 125.42(8) ?
B2 O4 K 2_666 . 79.65(13) ?
Zn O4 K . . 86.04(6) ?
K O4 K 2_666 . 107.76(6) ?
B3 O5 B1 . 1_545 122.58(18) ?
B3 O5 K . 1_554 136.44(13) ?
B1 O5 K 1_545 1_554 95.84(12) ?
B3 O6 B2 . 1_545 121.34(18) ?
B3 O6 K . . 93.39(12) ?
B2 O6 K 1_545 . 130.47(13) ?
B3 O6 K . 2_656 118.51(14) ?
B2 O6 K 1_545 2_656 87.70(14) ?
K O6 K . 2_656 106.65(6) ?

loop_
_geom_bond_atom_site_label_1
_geom_bond_atom_site_label_2
_geom_bond_site_symmetry_2
_geom_bond_distance
_geom_bond_publ_flag
K O4 2_666 2.6404(16) ?
K O3 2_566 2.7890(18) ?
K O1 2_656 2.791(2) ?
K O6 . 2.8476(17) ?
K O5 1_556 2.8491(17) ?
K O6 2_656 2.856(2) ?
K O2 . 2.9418(17) ?
K O4 . 3.0888(19) ?
K B2 2_666 3.135(3) ?
K O3 . 3.144(2) ?
K B3 . 3.244(3) ?
K B2 . 3.261(3) ?
Zn O4 . 1.9013(15) ?
Zn O1 . 1.9347(17) ?
Zn O2 2_665 1.9628(18) ?
Zn O2 . 2.0414(16) ?
Zn Zn 2_665 2.9584(14) ?
B1 O3 . 1.450(3) ?
B1 O5 1_565 1.458(3) ?
B1 O1 2_665 1.492(3) ?
B1 O1 1_465 1.503(3) ?
B1 B1 2_575 2.080(5) ?
B1 K 2_566 3.286(3) ?
B1 K 1_564 3.330(3) ?
B2 O4 2_666 1.326(3) ?
B2 O3 . 1.380(3) ?
B2 O6 1_565 1.412(3) ?
B2 K 2_666 3.135(3) ?
B3 O2 . 1.357(3) ?
B3 O5 . 1.363(3) ?
B3 O6 . 1.395(3) ?
O1 B1 2_665 1.492(3) ?
O1 B1 1_645 1.503(3) ?
O1 K 2_656 2.791(2) ?
O2 Zn 2_665 1.9628(18) ?
O3 K 2_566 2.7890(18) ?
O4 B2 2_666 1.326(3) ?
O4 K 2_666 2.6404(16) ?
O5 B1 1_545 1.458(3) ?
O5 K 1_554 2.8491(17) ?
O6 B2 1_545 1.412(3) ?
O6 K 2_656 2.856(2) ?

loop_
_geom_torsion_atom_site_label_1
_geom_torsion_atom_site_label_2
_geom_torsion_atom_site_label_3
_geom_torsion_atom_site_label_4
_geom_torsion_site_symmetry_1
_geom_torsion_site_symmetry_2
_geom_torsion_site_symmetry_3
_geom_torsion_site_symmetry_4
_geom_torsion
_geom_torsion_publ_flag
O4 K Zn O4 2_666 . . . 50.46(9) ?
O3 K Zn O4 2_566 . . . -170.08(8) ?
O1 K Zn O4 2_656 . . . -95.13(8) ?
O6 K Zn O4 . . . . -137.47(7) ?
O5 K Zn O4 1_556 . . . -19.56(8) ?
O6 K Zn O4 2_656 . . . -53.81(7) ?
O2 K Zn O4 . . . . 171.69(8) ?
B2 K Zn O4 2_666 . . . -23.73(8) ?
O3 K Zn O4 . . . . 95.11(7) ?
B3 K Zn O4 . . . . -163.59(8) ?
B2 K Zn O4 . . . . 70.13(8) ?
O4 K Zn O1 2_666 . . . 148.61(6) ?
O3 K Zn O1 2_566 . . . -71.93(8) ?
O1 K Zn O1 2_656 . . . 3.02(9) ?
O6 K Zn O1 . . . . -39.32(6) ?
O5 K Zn O1 1_556 . . . 78.59(8) ?
O6 K Zn O1 2_656 . . . 44.34(6) ?
O2 K Zn O1 . . . . -90.16(8) ?
O4 K Zn O1 . . . . 98.15(8) ?
B2 K Zn O1 2_666 . . . 74.42(8) ?
O3 K Zn O1 . . . . -166.75(6) ?
B3 K Zn O1 . . . . -65.44(8) ?
B2 K Zn O1 . . . . 168.27(7) ?
O4 K Zn O2 2_666 . . 2_665 -58.07(6) ?
O3 K Zn O2 2_566 . . 2_665 81.39(8) ?
O1 K Zn O2 2_656 . . 2_665 156.34(7) ?
O6 K Zn O2 . . . 2_665 114.00(6) ?
O5 K Zn O2 1_556 . . 2_665 -128.09(7) ?
O6 K Zn O2 2_656 . . 2_665 -162.34(6) ?
O2 K Zn O2 . . . 2_665 63.16(9) ?
O4 K Zn O2 . . . 2_665 -108.53(8) ?
B2 K Zn O2 2_666 . . 2_665 -132.26(8) ?
O3 K Zn O2 . . . 2_665 -13.42(6) ?
B3 K Zn O2 . . . 2_665 87.88(8) ?
B2 K Zn O2 . . . 2_665 -38.41(7) ?
O4 K Zn O2 2_666 . . . -121.23(7) ?
O3 K Zn O2 2_566 . . . 18.23(7) ?
O1 K Zn O2 2_656 . . . 93.19(8) ?
O6 K Zn O2 . . . . 50.85(7) ?
O5 K Zn O2 1_556 . . . 168.75(8) ?
O6 K Zn O2 2_656 . . . 134.50(6) ?
O4 K Zn O2 . . . . -171.69(8) ?
B2 K Zn O2 2_666 . . . 164.58(8) ?
O3 K Zn O2 . . . . -76.58(7) ?
B3 K Zn O2 . . . . 24.72(8) ?
B2 K Zn O2 . . . . -101.56(8) ?
O4 K Zn Zn 2_666 . . 2_665 -89.18(4) ?
O3 K Zn Zn 2_566 . . 2_665 50.27(6) ?
O1 K Zn Zn 2_656 . . 2_665 125.23(5) ?
O6 K Zn Zn . . . 2_665 82.89(4) ?
O5 K Zn Zn 1_556 . . 2_665 -159.20(5) ?
O6 K Zn Zn 2_656 . . 2_665 166.54(4) ?
O2 K Zn Zn . . . 2_665 32.04(5) ?
O4 K Zn Zn . . . 2_665 -139.64(6) ?
B2 K Zn Zn 2_666 . . 2_665 -163.37(6) ?
O3 K Zn Zn . . . 2_665 -44.54(4) ?
B3 K Zn Zn . . . 2_665 56.77(6) ?
B2 K Zn Zn . . . 2_665 -69.52(6) ?
O4 K Zn K 2_666 . . 2_656 146.95(4) ?
O3 K Zn K 2_566 . . 2_656 -73.59(6) ?
O1 K Zn K 2_656 . . 2_656 1.37(4) ?
O6 K Zn K . . . 2_656 -40.97(4) ?
O5 K Zn K 1_556 . . 2_656 76.93(6) ?
O6 K Zn K 2_656 . . 2_656 42.68(4) ?
O2 K Zn K . . . 2_656 -91.82(6) ?
O4 K Zn K . . . 2_656 96.49(6) ?
B2 K Zn K 2_666 . . 2_656 72.76(7) ?
O3 K Zn K . . . 2_656 -168.40(3) ?
B3 K Zn K . . . 2_656 -67.10(6) ?
B2 K Zn K . . . 2_656 166.62(5) ?
O4 K Zn K 2_666 . . 2_666 19.17(4) ?
O3 K Zn K 2_566 . . 2_666 158.63(6) ?
O1 K Zn K 2_656 . . 2_666 -126.42(5) ?
O6 K Zn K . . . 2_666 -168.76(4) ?
O5 K Zn K 1_556 . . 2_666 -50.85(5) ?
O6 K Zn K 2_656 . . 2_666 -85.10(4) ?
O2 K Zn K . . . 2_666 140.40(6) ?
O4 K Zn K . . . 2_666 -31.29(6) ?
B2 K Zn K 2_666 . . 2_666 -55.02(6) ?
O3 K Zn K . . . 2_666 63.81(4) ?
B3 K Zn K . . . 2_666 165.12(6) ?
B2 K Zn K . . . 2_666 38.83(5) ?
O3 K B2 O4 2_566 . . 2_666 101.89(15) ?
O1 K B2 O4 2_656 . . 2_666 39.7(2) ?
O6 K B2 O4 . . . 2_666 -158.69(12) ?
O5 K B2 O4 1_556 . . 2_666 18.26(15) ?
O6 K B2 O4 2_656 . . 2_666 -67.98(15) ?
O2 K B2 O4 . . . 2_666 -155.45(14) ?
O4 K B2 O4 . . . 2_666 -88.37(15) ?
B2 K B2 O4 2_666 . . 2_666 -69.11(14) ?
O3 K B2 O4 . . . 2_666 160.9(2) ?
B3 K B2 O4 . . . 2_666 -165.01(14) ?
O4 K B2 O3 2_666 . . . -160.9(2) ?
O3 K B2 O3 2_566 . . . -59.00(14) ?
O1 K B2 O3 2_656 . . . -121.16(12) ?
O6 K B2 O3 . . . . 40.42(16) ?
O5 K B2 O3 1_556 . . . -142.63(12) ?
O6 K B2 O3 2_656 . . . 131.12(12) ?
O2 K B2 O3 . . . . 43.66(12) ?
O4 K B2 O3 . . . . 110.73(13) ?
B2 K B2 O3 2_666 . . . 129.99(15) ?
B3 K B2 O3 . . . . 34.10(14) ?
O4 K B2 O6 2_666 . . 1_565 74.8(4) ?
O3 K B2 O6 2_566 . . 1_565 176.7(4) ?
O1 K B2 O6 2_656 . . 1_565 114.5(4) ?
O6 K B2 O6 . . . 1_565 -83.9(4) ?
O5 K B2 O6 1_556 . . 1_565 93.0(4) ?
O6 K B2 O6 2_656 . . 1_565 6.8(4) ?
O2 K B2 O6 . . . 1_565 -80.7(4) ?
O4 K B2 O6 . . . 1_565 -13.6(4) ?
B2 K B2 O6 2_666 . . 1_565 5.7(4) ?
O3 K B2 O6 . . . 1_565 -124.3(5) ?
B3 K B2 O6 . . . 1_565 -90.2(4) ?
O4 K B2 K 2_666 . . 2_666 69.11(14) ?
O3 K B2 K 2_566 . . 2_666 171.01(5) ?
O1 K B2 K 2_656 . . 2_666 108.85(10) ?
O6 K B2 K . . . 2_666 -89.57(9) ?
O5 K B2 K 1_556 . . 2_666 87.38(7) ?
O6 K B2 K 2_656 . . 2_666 1.13(7) ?
O2 K B2 K . . . 2_666 -86.33(7) ?
O4 K B2 K . . . 2_666 -19.26(4) ?
B2 K B2 K 2_666 . . 2_666 0.0 ?
O3 K B2 K . . . 2_666 -129.99(15) ?
B3 K B2 K . . . 2_666 -95.89(8) ?
O4 K B3 O2 2_666 . . . 15.32(17) ?
O3 K B3 O2 2_566 . . . 139.97(14) ?
O1 K B3 O2 2_656 . . . -170.63(12) ?
O6 K B3 O2 . . . . -146.5(2) ?
O5 K B3 O2 1_556 . . . -163.33(11) ?
O6 K B3 O2 2_656 . . . -91.29(13) ?
O4 K B3 O2 . . . . -44.29(13) ?
B2 K B3 O2 2_666 . . . -66.12(14) ?
O3 K B3 O2 . . . . 36.98(13) ?
B2 K B3 O2 . . . . 23.39(15) ?
O4 K B3 O5 2_666 . . . -97.2(3) ?
O3 K B3 O5 2_566 . . . 27.5(3) ?
O1 K B3 O5 2_656 . . . 76.9(3) ?
O6 K B3 O5 . . . . 101.0(3) ?
O5 K B3 O5 1_556 . . . 84.2(3) ?
O6 K B3 O5 2_656 . . . 156.2(3) ?
O2 K B3 O5 . . . . -112.5(4) ?
O4 K B3 O5 . . . . -156.8(3) ?
B2 K B3 O5 2_666 . . . -178.6(3) ?
O3 K B3 O5 . . . . -75.5(3) ?
B2 K B3 O5 . . . . -89.1(3) ?
O4 K B3 O6 2_666 . . . 161.80(11) ?
O3 K B3 O6 2_566 . . . -73.54(13) ?
O1 K B3 O6 2_656 . . . -24.14(13) ?
O5 K B3 O6 1_556 . . . -16.8(2) ?
O6 K B3 O6 2_656 . . . 55.19(13) ?
O2 K B3 O6 . . . . 146.5(2) ?
O4 K B3 O6 . . . . 102.19(13) ?
B2 K B3 O6 2_666 . . . 80.36(14) ?
O3 K B3 O6 . . . . -176.54(12) ?
B2 K B3 O6 . . . . 169.87(12) ?
O4 Zn O1 B1 . . . 2_665 -173.34(17) ?
O2 Zn O1 B1 2_665 . . 2_665 -32.6(2) ?
O2 Zn O1 B1 . . . 2_665 59.85(19) ?
Zn Zn O1 B1 2_665 . . 2_665 18.13(19) ?
K Zn O1 B1 . . . 2_665 119.73(17) ?
K Zn O1 B1 2_656 . . 2_665 122.1(2) ?
K Zn O1 B1 2_666 . . 2_665 -146.02(16) ?
O4 Zn O1 B1 . . . 1_645 -48.07(17) ?
O2 Zn O1 B1 2_665 . . 1_645 92.65(16) ?
O2 Zn O1 B1 . . . 1_645 -174.87(15) ?
Zn Zn O1 B1 2_665 . . 1_645 143.40(14) ?
K Zn O1 B1 . . . 1_645 -115.00(15) ?
K Zn O1 B1 2_656 . . 1_645 -112.59(17) ?
K Zn O1 B1 2_666 . . 1_645 -20.75(18) ?
O4 Zn O1 K . . . 2_656 64.52(8) ?
O2 Zn O1 K 2_665 . . 2_656 -154.77(6) ?
O2 Zn O1 K . . . 2_656 -62.29(8) ?
Zn Zn O1 K 2_665 . . 2_656 -104.01(6) ?
K Zn O1 K . . . 2_656 -2.41(8) ?
K Zn O1 K 2_666 . . 2_656 91.84(7) ?
O5 B3 O2 Zn . . . 2_665 6.8(3) ?
O6 B3 O2 Zn . . . 2_665 -171.72(14) ?
K B3 O2 Zn . . . 2_665 -138.72(16) ?
O5 B3 O2 Zn . . . . -127.1(2) ?
O6 B3 O2 Zn . . . . 54.3(3) ?
K B3 O2 Zn . . . . 87.33(13) ?
O5 B3 O2 K . . . . 145.6(2) ?
O6 B3 O2 K . . . . -33.0(2) ?
O4 Zn O2 B3 . . . . -96.81(18) ?
O1 Zn O2 B3 . . . . 24.73(18) ?
O2 Zn O2 B3 2_665 . . . 144.6(2) ?
Zn Zn O2 B3 2_665 . . . 144.6(2) ?
K Zn O2 B3 . . . . -88.59(17) ?
K Zn O2 B3 2_656 . . . -11.57(16) ?
K Zn O2 B3 2_666 . . . -133.34(16) ?
O4 Zn O2 Zn . . . 2_665 118.60(7) ?
O1 Zn O2 Zn . . . 2_665 -119.85(7) ?
O2 Zn O2 Zn 2_665 . . 2_665 0.0 ?
K Zn O2 Zn . . . 2_665 126.83(7) ?
K Zn O2 Zn 2_656 . . 2_665 -156.16(5) ?
K Zn O2 Zn 2_666 . . 2_665 82.07(6) ?
O4 Zn O2 K . . . . -8.22(8) ?
O1 Zn O2 K . . . . 113.32(6) ?
O2 Zn O2 K 2_665 . . . -126.83(7) ?
Zn Zn O2 K 2_665 . . . -126.83(7) ?
K Zn O2 K 2_656 . . . 77.02(5) ?
K Zn O2 K 2_666 . . . -44.76(6) ?
O4 K O2 B3 2_666 . . . -168.31(13) ?
O3 K O2 B3 2_566 . . . -40.67(14) ?
O1 K O2 B3 2_656 . . . 11.21(15) ?
O6 K O2 B3 . . . . 18.64(13) ?
O6 K O2 B3 2_656 . . . 87.72(14) ?
O4 K O2 B3 . . . . 131.35(14) ?
B2 K O2 B3 2_666 . . . 114.45(14) ?
O3 K O2 B3 . . . . -140.57(14) ?
B2 K O2 B3 . . . . -158.37(14) ?
O4 K O2 Zn 2_666 . . 2_665 -29.68(10) ?
O3 K O2 Zn 2_566 . . 2_665 97.96(9) ?
O1 K O2 Zn 2_656 . . 2_665 149.85(8) ?
O6 K O2 Zn . . . 2_665 157.27(11) ?
O6 K O2 Zn 2_656 . . 2_665 -133.65(9) ?
O4 K O2 Zn . . . 2_665 -90.02(9) ?
B2 K O2 Zn 2_666 . . 2_665 -106.92(10) ?
O3 K O2 Zn . . . 2_665 -1.94(7) ?
B3 K O2 Zn . . . 2_665 138.63(18) ?
B2 K O2 Zn . . . 2_665 -19.73(9) ?
O4 K O2 Zn 2_666 . . . 65.17(7) ?
O3 K O2 Zn 2_566 . . . -167.19(5) ?
O1 K O2 Zn 2_656 . . . -115.30(6) ?
O6 K O2 Zn . . . . -107.88(8) ?
O6 K O2 Zn 2_656 . . . -38.80(5) ?
O4 K O2 Zn . . . . 4.83(5) ?
B2 K O2 Zn 2_666 . . . -12.07(6) ?
O3 K O2 Zn . . . . 92.91(6) ?
B3 K O2 Zn . . . . -126.52(15) ?
B2 K O2 Zn . . . . 75.12(7) ?
O4 B2 O3 B1 2_666 . . . 179.7(2) ?
O6 B2 O3 B1 1_565 . . . -3.2(3) ?
K B2 O3 B1 2_666 . . . -83.4(3) ?
K B2 O3 B1 . . . . -162.96(19) ?
O4 B2 O3 K 2_666 . . 2_566 50.9(3) ?
O6 B2 O3 K 1_565 . . 2_566 -132.00(17) ?
K B2 O3 K 2_666 . . 2_566 147.80(11) ?
K B2 O3 K . . . 2_566 68.26(12) ?
O4 B2 O3 K 2_666 . . . -17.4(2) ?
O6 B2 O3 K 1_565 . . . 159.7(2) ?
K B2 O3 K 2_666 . . . 79.54(16) ?
O5 B1 O3 B2 1_565 . . . 7.7(3) ?
O1 B1 O3 B2 2_665 . . . 136.6(2) ?
O1 B1 O3 B2 1_465 . . . -120.7(2) ?
B1 B1 O3 B2 2_575 . . . -171.5(2) ?
K B1 O3 B2 2_566 . . . -140.0(2) ?
K B1 O3 B2 1_564 . . . 74.7(4) ?
O5 B1 O3 K 1_565 . . 2_566 147.63(16) ?
O1 B1 O3 K 2_665 . . 2_566 -83.43(18) ?
O1 B1 O3 K 1_465 . . 2_566 19.24(17) ?
B1 B1 O3 K 2_575 . . 2_566 -31.5(3) ?
K B1 O3 K 1_564 . . 2_566 -145.3(3) ?
O5 B1 O3 K 1_565 . . . -137.1(2) ?
O1 B1 O3 K 2_665 . . . -8.2(4) ?
O1 B1 O3 K 1_465 . . . 94.5(3) ?
B1 B1 O3 K 2_575 . . . 43.7(4) ?
K B1 O3 K 2_566 . . . 75.3(2) ?
K B1 O3 K 1_564 . . . -70.0(4) ?
O4 K O3 B2 2_666 . . . 10.06(12) ?
O3 K O3 B2 2_566 . . . 128.59(13) ?
O1 K O3 B2 2_656 . . . 98.98(15) ?
O6 K O3 B2 . . . . -150.28(12) ?
O5 K O3 B2 1_556 . . . 42.17(13) ?
O6 K O3 B2 2_656 . . . -61.35(14) ?
O2 K O3 B2 . . . . -133.21(13) ?
O4 K O3 B2 . . . . -63.66(13) ?
B2 K O3 B2 2_666 . . . -51.73(16) ?
B3 K O3 B2 . . . . -148.62(13) ?
O4 K O3 B1 2_666 . . . 161.0(3) ?
O3 K O3 B1 2_566 . . . -80.5(3) ?
O1 K O3 B1 2_656 . . . -110.1(3) ?
O6 K O3 B1 . . . . 0.7(3) ?
O5 K O3 B1 1_556 . . . -166.9(3) ?
O6 K O3 B1 2_656 . . . 89.6(3) ?
O2 K O3 B1 . . . . 17.7(3) ?
O4 K O3 B1 . . . . 87.3(3) ?
B2 K O3 B1 2_666 . . . 99.2(3) ?
B3 K O3 B1 . . . . 2.3(3) ?
B2 K O3 B1 . . . . 150.9(3) ?
O4 K O3 K 2_666 . . 2_566 -118.53(7) ?
O3 K O3 K 2_566 . . 2_566 0.0 ?
O1 K O3 K 2_656 . . 2_566 -29.61(10) ?
O6 K O3 K . . . 2_566 81.13(6) ?
O5 K O3 K 1_556 . . 2_566 -86.42(6) ?
O6 K O3 K 2_656 . . 2_566 170.06(5) ?
O2 K O3 K . . . 2_566 98.19(5) ?
O4 K O3 K . . . 2_566 167.74(5) ?
B2 K O3 K 2_666 . . 2_566 179.68(6) ?
B3 K O3 K . . . 2_566 82.79(6) ?
B2 K O3 K . . . 2_566 -128.59(13) ?
O1 Zn O4 B2 . . . 2_666 -37.9(2) ?
O2 Zn O4 B2 2_665 . . 2_666 -179.73(18) ?
O2 Zn O4 B2 . . . 2_666 81.2(2) ?
Zn Zn O4 B2 2_665 . . 2_666 129.37(18) ?
K Zn O4 B2 . . . 2_666 73.35(19) ?
K Zn O4 B2 2_656 . . 2_666 -1.03(19) ?
K Zn O4 B2 2_666 . . 2_666 -177.6(3) ?
O1 Zn O4 K . . . 2_666 139.70(9) ?
O2 Zn O4 K 2_665 . . 2_666 -2.11(12) ?
O2 Zn O4 K . . . 2_666 -101.18(10) ?
Zn Zn O4 K 2_665 . . 2_666 -53.01(11) ?
K Zn O4 K . . . 2_666 -109.03(10) ?
K Zn O4 K 2_656 . . 2_666 176.59(8) ?
O1 Zn O4 K . . . . -111.28(6) ?
O2 Zn O4 K 2_665 . . . 106.92(7) ?
O2 Zn O4 K . . . . 7.84(7) ?
Zn Zn O4 K 2_665 . . . 56.02(6) ?
K Zn O4 K 2_656 . . . -74.39(5) ?
K Zn O4 K 2_666 . . . 109.03(10) ?
O4 K O4 B2 2_666 . . 2_666 103.40(14) ?
O3 K O4 B2 2_566 . . 2_666 -98.0(2) ?
O1 K O4 B2 2_656 . . 2_666 -18.42(14) ?
O6 K O4 B2 . . . 2_666 -92.60(13) ?
O5 K O4 B2 1_556 . . 2_666 36.17(14) ?
O6 K O4 B2 2_656 . . 2_666 -26.49(12) ?
O2 K O4 B2 . . . 2_666 -135.79(14) ?
O3 K O4 B2 . . . 2_666 151.02(13) ?
B3 K O4 B2 . . . 2_666 -117.42(14) ?
B2 K O4 B2 . . . 2_666 127.65(12) ?
O4 K O4 Zn 2_666 . . . -126.01(9) ?
O3 K O4 Zn 2_566 . . . 32.6(2) ?
O1 K O4 Zn 2_656 . . . 112.17(6) ?
O6 K O4 Zn . . . . 37.99(6) ?
O5 K O4 Zn 1_556 . . . 166.76(5) ?
O6 K O4 Zn 2_656 . . . 104.10(8) ?
O2 K O4 Zn . . . . -5.20(5) ?
B2 K O4 Zn 2_666 . . . 130.59(15) ?
O3 K O4 Zn . . . . -78.39(6) ?
B3 K O4 Zn . . . . 13.17(6) ?
B2 K O4 Zn . . . . -101.76(8) ?
O4 K O4 K 2_666 . . 2_666 0.0 ?
O3 K O4 K 2_566 . . 2_666 158.64(19) ?
O1 K O4 K 2_656 . . 2_666 -121.82(6) ?
O6 K O4 K . . . 2_666 164.00(6) ?
O5 K O4 K 1_556 . . 2_666 -67.23(7) ?
O6 K O4 K 2_656 . . 2_666 -129.90(8) ?
O2 K O4 K . . . 2_666 120.81(7) ?
B2 K O4 K 2_666 . . 2_666 -103.40(14) ?
O3 K O4 K . . . 2_666 47.62(5) ?
B3 K O4 K . . . 2_666 139.18(7) ?
B2 K O4 K . . . 2_666 24.25(6) ?
O2 B3 O5 B1 . . . 1_545 -171.9(2) ?
O6 B3 O5 B1 . . . 1_545 6.6(3) ?
K B3 O5 B1 . . . 1_545 -76.4(4) ?
O2 B3 O5 K . . . 1_554 40.2(3) ?
O6 B3 O5 K . . . 1_554 -141.28(16) ?
K B3 O5 K . . . 1_554 135.7(2) ?
O2 B3 O6 B2 . . . 1_545 177.2(2) ?
O5 B3 O6 B2 . . . 1_545 -1.4(3) ?
K B3 O6 B2 . . . 1_545 142.9(2) ?
O2 B3 O6 K . . . . 34.3(2) ?
O5 B3 O6 K . . . . -144.30(19) ?
O2 B3 O6 K . . . 2_656 -76.7(2) ?
O5 B3 O6 K . . . 2_656 104.7(2) ?
K B3 O6 K . . . 2_656 -111.02(10) ?
O4 K O6 B3 2_666 . . . -35.0(2) ?
O3 K O6 B3 2_566 . . . 101.87(13) ?
O1 K O6 B3 2_656 . . . 155.58(13) ?
O5 K O6 B3 1_556 . . . 169.98(12) ?
O6 K O6 B3 2_656 . . . -121.12(14) ?
O2 K O6 B3 . . . . -18.14(12) ?
O4 K O6 B3 . . . . -76.92(13) ?
B2 K O6 B3 2_666 . . . -101.49(14) ?
O3 K O6 B3 . . . . 3.86(14) ?
B2 K O6 B3 . . . . -13.77(16) ?
O4 K O6 B2 2_666 . . 1_545 -172.34(18) ?
O3 K O6 B2 2_566 . . 1_545 -35.48(19) ?
O1 K O6 B2 2_656 . . 1_545 18.23(19) ?
O5 K O6 B2 1_556 . . 1_545 32.6(2) ?
O6 K O6 B2 2_656 . . 1_545 101.5(2) ?
O2 K O6 B2 . . . 1_545 -155.5(2) ?
O4 K O6 B2 . . . 1_545 145.74(19) ?
B2 K O6 B2 2_666 . . 1_545 121.17(17) ?
O3 K O6 B2 . . . 1_545 -133.48(18) ?
B3 K O6 B2 . . . 1_545 -137.3(3) ?
B2 K O6 B2 . . . 1_545 -151.1(2) ?
O4 K O6 K 2_666 . . 2_656 86.13(14) ?
O3 K O6 K 2_566 . . 2_656 -137.01(6) ?
O1 K O6 K 2_656 . . 2_656 -83.30(6) ?
O5 K O6 K 1_556 . . 2_656 -68.90(8) ?
O6 K O6 K 2_656 . . 2_656 0.0 ?
O2 K O6 K . . . 2_656 102.98(8) ?
O4 K O6 K . . . 2_656 44.20(5) ?
B2 K O6 K 2_666 . . 2_656 19.63(6) ?
O3 K O6 K . . . 2_656 124.98(6) ?
B3 K O6 K . . . 2_656 121.12(14) ?
B2 K O6 K . . . 2_656 107.35(9) ?
